data_4309625
loop_
_publ_author_name
'Benjamin R. Elvidge'
'Stefan Arndt'
'Peter M. Zeimentz'
'Thomas P. Spaniol'
'Jun Okuda'

_publ_contact_author
;       Jun Okuda
        Institute of Inorganic Chemistry
        RWTH Aachen University
        Landoltweg 1
        D-52074 Aachen
        Germany
;
_publ_contact_author_email jun.okuda@ac.rwth-aachen.de
_publ_contact_author_fax '+49 241 8092644'
_publ_contact_author_phone '+49 241 8094645'
_publ_section_title
;
Cationic Rare-Earth Metal Trimethylsilylmethyl Complexes Supported by THF
and 12-Crown-4 Ligands: Synthesis and Structural Characterization
;
_journal_name_full 'Inorganic Chemistry'
_journal_page_first 6777
_journal_page_last 6788
_journal_paper_doi 10.1021/ic0511165
_journal_volume 44
_journal_year 2005
_chemical_formula_sum 'C20 H49 O4 Sc Si3'
_chemical_formula_weight 482.82
_chemical_name_systematic
;
 ?
;
_space_group_IT_number 14
_symmetry_cell_setting monoclinic
_symmetry_space_group_name_Hall '-P 2yn'
_symmetry_space_group_name_H-M 'P 1 21/n 1'
_atom_sites_solution_hydrogens geom
_atom_sites_solution_primary direct
_atom_sites_solution_secondary difmap
_audit_creation_method SHELXL-97
_cell_angle_alpha 90.00
_cell_angle_beta 97.50(2)
_cell_angle_gamma 90.00
_cell_formula_units_Z 4
_cell_length_a 10.849(4)
_cell_length_b 15.690(2)
_cell_length_c 17.256(3)
_cell_measurement_reflns_used 25
_cell_measurement_temperature 293(2)
_cell_measurement_theta_max 11.0
_cell_measurement_theta_min 9.5
_cell_volume 2912.2(13)
_computing_cell_refinement CAD4
_computing_data_collection CAD4
_computing_data_reduction 'WinGX (Farrugia, 1999)'
_computing_molecular_graphics 'ORTEP-III (Farrugia, 1999)'
_computing_structure_refinement 'SHELXL-97 (Sheldrick, 1997)'
_computing_structure_solution 'SHELXS-86 (Sheldrick, 1986)'
_diffrn_ambient_temperature 293(2)
_diffrn_measured_fraction_theta_full 0.884
_diffrn_measured_fraction_theta_max 0.884
_diffrn_measurement_device_type 'CAD4 (Enraf Nonius)'
_diffrn_measurement_method w\-scans
_diffrn_radiation_monochromator graphite
_diffrn_radiation_source 'fine-focus sealed tube'
_diffrn_radiation_type MoK\a
_diffrn_radiation_wavelength 0.71073
_diffrn_reflns_av_R_equivalents 0.1010
_diffrn_reflns_av_sigmaI/netI 0.0691
_diffrn_reflns_limit_h_max 7
_diffrn_reflns_limit_h_min -9
_diffrn_reflns_limit_k_max 19
_diffrn_reflns_limit_k_min -19
_diffrn_reflns_limit_l_max 21
_diffrn_reflns_limit_l_min -21
_diffrn_reflns_number 17736
_diffrn_reflns_theta_full 26.00
_diffrn_reflns_theta_max 26.00
_diffrn_reflns_theta_min 3.13
_diffrn_standards_decay_% 86
_diffrn_standards_interval_count 218
_diffrn_standards_interval_time 120
_diffrn_standards_number 3
_exptl_absorpt_coefficient_mu 0.396
_exptl_absorpt_correction_T_max 0.8905
_exptl_absorpt_correction_T_min 0.7972
_exptl_absorpt_correction_type none
_exptl_crystal_colour colourless
_exptl_crystal_density_diffrn 1.101
_exptl_crystal_density_method 'not measured'
_exptl_crystal_description prism
_exptl_crystal_F_000 1056
_exptl_crystal_size_max 0.60
_exptl_crystal_size_mid 0.40
_exptl_crystal_size_min 0.30
_refine_diff_density_max 0.359
_refine_diff_density_min -0.202
_refine_diff_density_rms 0.052
_refine_ls_extinction_method none
_refine_ls_goodness_of_fit_ref 1.011
_refine_ls_hydrogen_treatment calculated
_refine_ls_matrix_type full
_refine_ls_number_parameters 262
_refine_ls_number_reflns 5063
_refine_ls_number_restraints 0
_refine_ls_restrained_S_all 1.011
_refine_ls_R_factor_all 0.0944
_refine_ls_R_factor_gt 0.0503
_refine_ls_shift/su_max 0.000
_refine_ls_shift/su_mean 0.000
_refine_ls_structure_factor_coef Fsqd
_refine_ls_weighting_details 'calc w=1/[\s^2^(Fo^2^)+(0.0545P)^2^+0.6881P] where P=(Fo^2^+2Fc^2^)/3'
_refine_ls_weighting_scheme calc
_refine_ls_wR_factor_gt 0.1055
_refine_ls_wR_factor_ref 0.1227
_reflns_number_gt 3293
_reflns_number_total 5063
_reflns_threshold_expression >2sigma(I)
_cod_data_source_file ic0511165si20050706_021518_2.cif
_cod_data_source_block pz3
_cod_depositor_comments
;
The following automatic conversions were performed:
data name '_publ_contact_autor' replaced with '_publ_contact_author'
as specified in the replacement file
'/home/antanas/src/cod-tools/trunk/data/replacement-values/replacement_tags.lst'.

Automatic conversion script
Id: cif_correct_tags 4998 2017-03-02 13:24:31Z antanas 
;
_cod_original_cell_volume 2912.2(12)
_cod_original_sg_symbol_H-M 'P 21/n'
_cod_database_code 4309625
_diffrn_standards_corr_method 'STDANAL linear fit'
_diffrn_standards_corr_fact_max 7.287
_diffrn_standards_corr_fact_min 1.042

loop_
_symmetry_equiv_pos_as_xyz
'x, y, z'
'-x+1/2, y+1/2, -z+1/2'
'-x, -y, -z'
'x-1/2, -y-1/2, z-1/2'

loop_
_atom_site_label
_atom_site_type_symbol
_atom_site_fract_x
_atom_site_fract_y
_atom_site_fract_z
_atom_site_U_iso_or_equiv
_atom_site_adp_type
_atom_site_occupancy
_atom_site_symmetry_multiplicity
_atom_site_calc_flag
_atom_site_refinement_flags
_atom_site_disorder_assembly
_atom_site_disorder_group
Si1 Si -0.13925(9) 0.78964(7) 0.40709(5) 0.0490(3) Uani 1 1 d . . .
Si2 Si -0.06748(9) 0.60846(6) 0.14577(5) 0.0403(2) Uani 1 1 d . . .
Si3 Si -0.18611(10) 0.93975(6) 0.10806(5) 0.0516(3) Uani 1 1 d . . .
Sc Sc 0.03205(6) 0.80871(4) 0.23384(3) 0.03540(17) Uani 1 1 d . . .
O1 O 0.1110(2) 0.94111(14) 0.26208(13) 0.0513(6) Uani 1 1 d . . .
O2 O 0.2278(2) 0.82843(15) 0.18280(13) 0.0507(6) Uani 1 1 d . . .
O3 O 0.3512(3) 0.68883(19) 0.27485(18) 0.0730(8) Uani 1 1 d . . .
O4 O 0.1836(2) 0.80698(15) 0.34807(12) 0.0482(6) Uani 1 1 d . . .
C1 C 0.1930(4) 0.9725(2) 0.2096(2) 0.0648(11) Uani 1 1 d . . .
H1A H 0.2339 1.0237 0.2314 0.078 Uiso 1 1 calc R . .
H1B H 0.1447 0.9875 0.1602 0.078 Uiso 1 1 calc R . .
C2 C 0.2878(4) 0.9092(3) 0.1956(2) 0.0644(11) Uani 1 1 d . . .
H2A H 0.3266 0.9253 0.1501 0.077 Uiso 1 1 calc R . .
H2B H 0.3517 0.9063 0.2404 0.077 Uiso 1 1 calc R . .
C3 C 0.3057(4) 0.7645(3) 0.1556(2) 0.0682(11) Uani 1 1 d . . .
H3A H 0.3449 0.7877 0.1128 0.082 Uiso 1 1 calc R . .
H3B H 0.2543 0.7169 0.1353 0.082 Uiso 1 1 calc R . .
C4 C 0.4047(4) 0.7322(3) 0.2170(3) 0.0792(13) Uani 1 1 d . . .
H4A H 0.4597 0.6941 0.1934 0.095 Uiso 1 1 calc R . .
H4B H 0.4536 0.7796 0.2402 0.095 Uiso 1 1 calc R . .
C5 C 0.3728(4) 0.7201(3) 0.3524(3) 0.0747(13) Uani 1 1 d . . .
H5A H 0.4189 0.7731 0.3536 0.090 Uiso 1 1 calc R . .
H5B H 0.4220 0.6792 0.3855 0.090 Uiso 1 1 calc R . .
C6 C 0.2512(3) 0.7346(3) 0.3827(2) 0.0607(11) Uani 1 1 d . . .
H6A H 0.2001 0.6841 0.3729 0.073 Uiso 1 1 calc R . .
H6B H 0.2667 0.7428 0.4389 0.073 Uiso 1 1 calc R . .
C7 C 0.2299(4) 0.8865(3) 0.3793(2) 0.0667(11) Uani 1 1 d . . .
H7A H 0.3138 0.8957 0.3674 0.080 Uiso 1 1 calc R . .
H7B H 0.2315 0.8869 0.4357 0.080 Uiso 1 1 calc R . .
C8 C 0.1461(4) 0.9551(3) 0.3434(2) 0.0686(12) Uani 1 1 d . . .
H8A H 0.0720 0.9573 0.3694 0.082 Uiso 1 1 calc R . .
H8B H 0.1880 1.0097 0.3510 0.082 Uiso 1 1 calc R . .
C9 C -0.1199(3) 0.8223(2) 0.30750(18) 0.0458(8) Uani 1 1 d . . .
H9A H -0.1357 0.8831 0.3073 0.055 Uiso 1 1 calc R . .
H9B H -0.1913 0.7975 0.2758 0.055 Uiso 1 1 calc R . .
C10 C -0.3031(4) 0.7646(2) 0.4181(2) 0.0615(11) Uani 1 1 d . . .
H10A H -0.3521 0.8157 0.4115 0.092 Uiso 1 1 calc R . .
H10B H -0.3072 0.7416 0.4693 0.092 Uiso 1 1 calc R . .
H10C H -0.3350 0.7236 0.3793 0.092 Uiso 1 1 calc R . .
C11 C -0.0525(4) 0.6903(3) 0.4386(3) 0.0912(17) Uani 1 1 d . . .
H11A H -0.0660 0.6485 0.3978 0.137 Uiso 1 1 calc R . .
H11B H -0.0816 0.6685 0.4850 0.137 Uiso 1 1 calc R . .
H11C H 0.0347 0.7027 0.4494 0.137 Uiso 1 1 calc R . .
C12 C -0.0897(5) 0.8760(4) 0.4799(2) 0.107(2) Uani 1 1 d . . .
H12A H -0.0008 0.8753 0.4923 0.160 Uiso 1 1 calc R . .
H12B H -0.1272 0.8665 0.5265 0.160 Uiso 1 1 calc R . .
H12C H -0.1157 0.9303 0.4579 0.160 Uiso 1 1 calc R . .
C13 C 0.0306(3) 0.66635(19) 0.22210(18) 0.0426(8) Uani 1 1 d . . .
H13A H 0.1155 0.6496 0.2179 0.051 Uiso 1 1 calc R . .
H13B H 0.0112 0.6439 0.2715 0.051 Uiso 1 1 calc R . .
C14 C -0.0049(4) 0.6209(3) 0.0504(2) 0.0642(11) Uani 1 1 d . . .
H14A H -0.0065 0.6800 0.0359 0.096 Uiso 1 1 calc R . .
H14B H -0.0551 0.5887 0.0108 0.096 Uiso 1 1 calc R . .
H14C H 0.0792 0.6004 0.0556 0.096 Uiso 1 1 calc R . .
C15 C -0.2329(3) 0.6447(2) 0.1343(2) 0.0588(10) Uani 1 1 d . . .
H15A H -0.2638 0.6418 0.1839 0.088 Uiso 1 1 calc R . .
H15B H -0.2821 0.6085 0.0975 0.088 Uiso 1 1 calc R . .
H15C H -0.2379 0.7024 0.1156 0.088 Uiso 1 1 calc R . .
C16 C -0.0743(4) 0.4908(2) 0.1631(3) 0.0689(12) Uani 1 1 d . . .
H16A H 0.0074 0.4669 0.1642 0.103 Uiso 1 1 calc R . .
H16B H -0.1294 0.4649 0.1217 0.103 Uiso 1 1 calc R . .
H16C H -0.1042 0.4804 0.2121 0.103 Uiso 1 1 calc R . .
C17 C -0.0641(3) 0.8580(2) 0.11912(17) 0.0454(8) Uani 1 1 d . . .
H17A H 0.0012 0.8788 0.0907 0.054 Uiso 1 1 calc R . .
H17B H -0.0993 0.8085 0.0907 0.054 Uiso 1 1 calc R . .
C18 C -0.3388(4) 0.8959(3) 0.1276(2) 0.0718(12) Uani 1 1 d . . .
H18A H -0.3636 0.8508 0.0913 0.108 Uiso 1 1 calc R . .
H18B H -0.4002 0.9403 0.1217 0.108 Uiso 1 1 calc R . .
H18C H -0.3313 0.8740 0.1800 0.108 Uiso 1 1 calc R . .
C19 C -0.2138(5) 0.9859(3) 0.0064(2) 0.0868(15) Uani 1 1 d . . .
H19A H -0.1384 1.0113 -0.0062 0.130 Uiso 1 1 calc R . .
H19B H -0.2777 1.0285 0.0040 0.130 Uiso 1 1 calc R . .
H19C H -0.2394 0.9415 -0.0304 0.130 Uiso 1 1 calc R . .
C20 C -0.1493(4) 1.0325(2) 0.1751(2) 0.0720(12) Uani 1 1 d . . .
H20A H -0.1347 1.0127 0.2282 0.108 Uiso 1 1 calc R . .
H20B H -0.2180 1.0716 0.1694 0.108 Uiso 1 1 calc R . .
H20C H -0.0762 1.0609 0.1622 0.108 Uiso 1 1 calc R . .

loop_
_atom_site_aniso_label
_atom_site_aniso_U_11
_atom_site_aniso_U_22
_atom_site_aniso_U_33
_atom_site_aniso_U_23
_atom_site_aniso_U_13
_atom_site_aniso_U_12
Si1 0.0414(6) 0.0688(7) 0.0365(5) 0.0036(4) 0.0042(4) -0.0062(5)
Si2 0.0407(6) 0.0372(5) 0.0415(5) -0.0029(4) -0.0004(4) -0.0022(4)
Si3 0.0676(7) 0.0468(6) 0.0380(5) 0.0056(4) -0.0018(5) 0.0069(5)
Sc 0.0399(4) 0.0346(3) 0.0303(3) -0.0008(3) -0.0004(2) -0.0047(3)
O1 0.0628(17) 0.0409(13) 0.0489(14) -0.0033(11) 0.0022(12) -0.0115(12)
O2 0.0491(15) 0.0587(15) 0.0443(13) -0.0019(11) 0.0063(11) -0.0113(12)
O3 0.0565(19) 0.078(2) 0.085(2) 0.0086(17) 0.0113(15) -0.0039(15)
O4 0.0403(14) 0.0614(15) 0.0401(12) 0.0002(11) -0.0049(10) -0.0098(12)
C1 0.076(3) 0.052(2) 0.066(3) 0.006(2) 0.006(2) -0.024(2)
C2 0.065(3) 0.070(3) 0.059(2) 0.003(2) 0.011(2) -0.027(2)
C3 0.068(3) 0.079(3) 0.063(3) -0.009(2) 0.029(2) -0.001(2)
C4 0.050(3) 0.091(3) 0.101(4) 0.001(3) 0.027(3) 0.010(2)
C5 0.043(3) 0.092(3) 0.085(3) 0.016(3) -0.009(2) -0.001(2)
C6 0.041(2) 0.081(3) 0.055(2) 0.019(2) -0.0104(18) 0.001(2)
C7 0.070(3) 0.084(3) 0.042(2) -0.012(2) -0.0066(19) -0.024(2)
C8 0.092(3) 0.061(3) 0.052(2) -0.021(2) 0.006(2) -0.023(2)
C9 0.046(2) 0.053(2) 0.0367(17) 0.0021(15) 0.0008(15) 0.0018(16)
C10 0.054(3) 0.055(2) 0.077(3) -0.001(2) 0.014(2) 0.0000(19)
C11 0.059(3) 0.142(5) 0.077(3) 0.063(3) 0.024(2) 0.035(3)
C12 0.134(5) 0.139(5) 0.048(2) -0.018(3) 0.015(3) -0.075(4)
C13 0.047(2) 0.0408(18) 0.0382(18) -0.0012(14) -0.0016(15) -0.0031(15)
C14 0.072(3) 0.076(3) 0.044(2) -0.0067(19) 0.0072(19) 0.005(2)
C15 0.046(2) 0.055(2) 0.074(3) 0.003(2) 0.0006(19) -0.0022(19)
C16 0.071(3) 0.039(2) 0.092(3) -0.004(2) -0.003(2) -0.0053(19)
C17 0.057(2) 0.0443(19) 0.0332(17) 0.0011(14) 0.0018(15) -0.0057(17)
C18 0.065(3) 0.083(3) 0.064(3) 0.001(2) -0.008(2) 0.014(2)
C19 0.129(4) 0.074(3) 0.055(3) 0.022(2) 0.003(3) 0.031(3)
C20 0.094(3) 0.045(2) 0.073(3) 0.000(2) -0.003(2) 0.010(2)

loop_
_atom_type_symbol
_atom_type_description
_atom_type_scat_dispersion_real
_atom_type_scat_dispersion_imag
_atom_type_scat_source
C C 0.0030 0.0020 'International Tables Vol C Tables 4.2.6.8 and 6.1.1.4'
H H 0.0000 0.0000 'International Tables Vol C Tables 4.2.6.8 and 6.1.1.4'
O O 0.0110 0.0060 'International Tables Vol C Tables 4.2.6.8 and 6.1.1.4'
Sc Sc 0.2520 0.3720 'International Tables Vol C Tables 4.2.6.8 and 6.1.1.4'
Si Si 0.0820 0.0700 'International Tables Vol C Tables 4.2.6.8 and 6.1.1.4'

loop_
_geom_angle_atom_site_label_1
_geom_angle_atom_site_label_2
_geom_angle_atom_site_label_3
_geom_angle
_geom_angle_site_symmetry_1
_geom_angle_site_symmetry_3
_geom_angle_publ_flag
C9 Si1 C10 112.61(17) . . ?
C9 Si1 C11 113.09(18) . . ?
C10 Si1 C11 104.3(2) . . ?
C9 Si1 C12 111.60(19) . . ?
C10 Si1 C12 106.2(2) . . ?
C11 Si1 C12 108.6(3) . . ?
C13 Si2 C15 112.75(17) . . ?
C13 Si2 C14 109.79(18) . . ?
C15 Si2 C14 109.21(18) . . ?
C13 Si2 C16 114.03(17) . . ?
C15 Si2 C16 105.05(18) . . ?
C14 Si2 C16 105.65(19) . . ?
C17 Si3 C18 111.65(18) . . ?
C17 Si3 C20 112.76(18) . . ?
C18 Si3 C20 107.4(2) . . ?
C17 Si3 C19 112.98(18) . . ?
C18 Si3 C19 105.8(2) . . ?
C20 Si3 C19 105.8(2) . . ?
C9 Sc C13 98.63(13) . . ?
C9 Sc C17 100.22(12) . . ?
C13 Sc C17 105.40(12) . . ?
C9 Sc O1 94.42(11) . . ?
C13 Sc O1 157.91(11) . . ?
C17 Sc O1 89.61(11) . . ?
C9 Sc O4 90.63(10) . . ?
C13 Sc O4 93.39(10) . . ?
C17 Sc O4 156.46(11) . . ?
O1 Sc O4 68.62(8) . . ?
C9 Sc O2 161.41(10) . . ?
C13 Sc O2 95.20(11) . . ?
C17 Sc O2 87.94(11) . . ?
O1 Sc O2 68.77(9) . . ?
O4 Sc O2 76.15(8) . . ?
C9 Sc O3 130.29(10) . . ?
C13 Sc O3 62.26(10) . . ?
C17 Sc O3 128.32(10) . . ?
O1 Sc O3 95.75(8) . . ?
O4 Sc O3 49.58(8) . . ?
O2 Sc O3 48.07(7) . . ?
C8 O1 C1 117.5(3) . . ?
C8 O1 Sc 113.4(2) . . ?
C1 O1 Sc 115.1(2) . . ?
C2 O2 C3 113.4(3) . . ?
C2 O2 Sc 117.4(2) . . ?
C3 O2 Sc 127.8(2) . . ?
C4 O3 C5 118.3(4) . . ?
C4 O3 Sc 94.4(2) . . ?
C5 O3 Sc 92.2(2) . . ?
C7 O4 C6 113.5(3) . . ?
C7 O4 Sc 118.1(2) . . ?
C6 O4 Sc 127.5(2) . . ?
O1 C1 C2 112.1(3) . . ?
O1 C1 H1A 109.2 . . ?
C2 C1 H1A 109.2 . . ?
O1 C1 H1B 109.2 . . ?
C2 C1 H1B 109.2 . . ?
H1A C1 H1B 107.9 . . ?
O2 C2 C1 108.0(3) . . ?
O2 C2 H2A 110.1 . . ?
C1 C2 H2A 110.1 . . ?
O2 C2 H2B 110.1 . . ?
C1 C2 H2B 110.1 . . ?
H2A C2 H2B 108.4 . . ?
O2 C3 C4 113.9(3) . . ?
O2 C3 H3A 108.8 . . ?
C4 C3 H3A 108.8 . . ?
O2 C3 H3B 108.8 . . ?
C4 C3 H3B 108.8 . . ?
H3A C3 H3B 107.7 . . ?
O3 C4 C3 110.2(3) . . ?
O3 C4 H4A 109.6 . . ?
C3 C4 H4A 109.6 . . ?
O3 C4 H4B 109.6 . . ?
C3 C4 H4B 109.6 . . ?
H4A C4 H4B 108.1 . . ?
O3 C5 C6 109.8(3) . . ?
O3 C5 H5A 109.7 . . ?
C6 C5 H5A 109.7 . . ?
O3 C5 H5B 109.7 . . ?
C6 C5 H5B 109.7 . . ?
H5A C5 H5B 108.2 . . ?
O4 C6 C5 113.6(3) . . ?
O4 C6 H6A 108.9 . . ?
C5 C6 H6A 108.9 . . ?
O4 C6 H6B 108.9 . . ?
C5 C6 H6B 108.9 . . ?
H6A C6 H6B 107.7 . . ?
O4 C7 C8 108.0(3) . . ?
O4 C7 H7A 110.1 . . ?
C8 C7 H7A 110.1 . . ?
O4 C7 H7B 110.1 . . ?
C8 C7 H7B 110.1 . . ?
H7A C7 H7B 108.4 . . ?
O1 C8 C7 111.6(3) . . ?
O1 C8 H8A 109.3 . . ?
C7 C8 H8A 109.3 . . ?
O1 C8 H8B 109.3 . . ?
C7 C8 H8B 109.3 . . ?
H8A C8 H8B 108.0 . . ?
Si1 C9 Sc 134.08(18) . . ?
Si1 C9 H9A 103.7 . . ?
Sc C9 H9A 103.7 . . ?
Si1 C9 H9B 103.7 . . ?
Sc C9 H9B 103.7 . . ?
H9A C9 H9B 105.3 . . ?
Si1 C10 H10A 109.5 . . ?
Si1 C10 H10B 109.5 . . ?
H10A C10 H10B 109.5 . . ?
Si1 C10 H10C 109.5 . . ?
H10A C10 H10C 109.5 . . ?
H10B C10 H10C 109.5 . . ?
Si1 C11 H11A 109.5 . . ?
Si1 C11 H11B 109.5 . . ?
H11A C11 H11B 109.5 . . ?
Si1 C11 H11C 109.5 . . ?
H11A C11 H11C 109.5 . . ?
H11B C11 H11C 109.5 . . ?
Si1 C12 H12A 109.5 . . ?
Si1 C12 H12B 109.5 . . ?
H12A C12 H12B 109.5 . . ?
Si1 C12 H12C 109.5 . . ?
H12A C12 H12C 109.5 . . ?
H12B C12 H12C 109.5 . . ?
Si2 C13 Sc 123.92(16) . . ?
Si2 C13 H13A 106.3 . . ?
Sc C13 H13A 106.3 . . ?
Si2 C13 H13B 106.3 . . ?
Sc C13 H13B 106.3 . . ?
H13A C13 H13B 106.4 . . ?
Si2 C14 H14A 109.5 . . ?
Si2 C14 H14B 109.5 . . ?
H14A C14 H14B 109.5 . . ?
Si2 C14 H14C 109.5 . . ?
H14A C14 H14C 109.5 . . ?
H14B C14 H14C 109.5 . . ?
Si2 C15 H15A 109.5 . . ?
Si2 C15 H15B 109.5 . . ?
H15A C15 H15B 109.5 . . ?
Si2 C15 H15C 109.5 . . ?
H15A C15 H15C 109.5 . . ?
H15B C15 H15C 109.5 . . ?
Si2 C16 H16A 109.5 . . ?
Si2 C16 H16B 109.5 . . ?
H16A C16 H16B 109.5 . . ?
Si2 C16 H16C 109.5 . . ?
H16A C16 H16C 109.5 . . ?
H16B C16 H16C 109.5 . . ?
Si3 C17 Sc 125.21(16) . . ?
Si3 C17 H17A 106.0 . . ?
Sc C17 H17A 106.0 . . ?
Si3 C17 H17B 106.0 . . ?
Sc C17 H17B 106.0 . . ?
H17A C17 H17B 106.3 . . ?
Si3 C18 H18A 109.5 . . ?
Si3 C18 H18B 109.5 . . ?
H18A C18 H18B 109.5 . . ?
Si3 C18 H18C 109.5 . . ?
H18A C18 H18C 109.5 . . ?
H18B C18 H18C 109.5 . . ?
Si3 C19 H19A 109.5 . . ?
Si3 C19 H19B 109.5 . . ?
H19A C19 H19B 109.5 . . ?
Si3 C19 H19C 109.5 . . ?
H19A C19 H19C 109.5 . . ?
H19B C19 H19C 109.5 . . ?
Si3 C20 H20A 109.5 . . ?
Si3 C20 H20B 109.5 . . ?
H20A C20 H20B 109.5 . . ?
Si3 C20 H20C 109.5 . . ?
H20A C20 H20C 109.5 . . ?
H20B C20 H20C 109.5 . . ?

loop_
_geom_bond_atom_site_label_1
_geom_bond_atom_site_label_2
_geom_bond_distance
_geom_bond_site_symmetry_2
_geom_bond_publ_flag
Si1 C9 1.831(3) . ?
Si1 C10 1.855(4) . ?
Si1 C11 1.865(4) . ?
Si1 C12 1.877(5) . ?
Si2 C13 1.824(3) . ?
Si2 C15 1.868(4) . ?
Si2 C14 1.870(4) . ?
Si2 C16 1.873(4) . ?
Si3 C17 1.836(4) . ?
Si3 C18 1.865(4) . ?
Si3 C20 1.870(4) . ?
Si3 C19 1.886(4) . ?
Sc C9 2.219(3) . ?
Sc C13 2.243(3) . ?
Sc C17 2.251(3) . ?
Sc O1 2.276(2) . ?
Sc O4 2.396(2) . ?
Sc O2 2.423(3) . ?
Sc O3 3.923(3) . ?
O1 C8 1.422(4) . ?
O1 C1 1.437(4) . ?
O2 C2 1.429(4) . ?
O2 C3 1.430(5) . ?
O3 C4 1.395(5) . ?
O3 C5 1.416(5) . ?
O4 C7 1.425(4) . ?
O4 C6 1.439(4) . ?
C1 C2 1.472(6) . ?
C1 H1A 0.9700 . ?
C1 H1B 0.9700 . ?
C2 H2A 0.9700 . ?
C2 H2B 0.9700 . ?
C3 C4 1.495(6) . ?
C3 H3A 0.9700 . ?
C3 H3B 0.9700 . ?
C4 H4A 0.9700 . ?
C4 H4B 0.9700 . ?
C5 C6 1.499(5) . ?
C5 H5A 0.9700 . ?
C5 H5B 0.9700 . ?
C6 H6A 0.9700 . ?
C6 H6B 0.9700 . ?
C7 C8 1.490(6) . ?
C7 H7A 0.9700 . ?
C7 H7B 0.9700 . ?
C8 H8A 0.9700 . ?
C8 H8B 0.9700 . ?
C9 H9A 0.9700 . ?
C9 H9B 0.9700 . ?
C10 H10A 0.9600 . ?
C10 H10B 0.9600 . ?
C10 H10C 0.9600 . ?
C11 H11A 0.9600 . ?
C11 H11B 0.9600 . ?
C11 H11C 0.9600 . ?
C12 H12A 0.9600 . ?
C12 H12B 0.9600 . ?
C12 H12C 0.9600 . ?
C13 H13A 0.9700 . ?
C13 H13B 0.9700 . ?
C14 H14A 0.9600 . ?
C14 H14B 0.9600 . ?
C14 H14C 0.9600 . ?
C15 H15A 0.9600 . ?
C15 H15B 0.9600 . ?
C15 H15C 0.9600 . ?
C16 H16A 0.9600 . ?
C16 H16B 0.9600 . ?
C16 H16C 0.9600 . ?
C17 H17A 0.9700 . ?
C17 H17B 0.9700 . ?
C18 H18A 0.9600 . ?
C18 H18B 0.9600 . ?
C18 H18C 0.9600 . ?
C19 H19A 0.9600 . ?
C19 H19B 0.9600 . ?
C19 H19C 0.9600 . ?
C20 H20A 0.9600 . ?
C20 H20B 0.9600 . ?
C20 H20C 0.9600 . ?

loop_
_geom_torsion_atom_site_label_1
_geom_torsion_atom_site_label_2
_geom_torsion_atom_site_label_3
_geom_torsion_atom_site_label_4
_geom_torsion
_geom_torsion_site_symmetry_1
_geom_torsion_site_symmetry_2
_geom_torsion_site_symmetry_3
_geom_torsion_site_symmetry_4
_geom_torsion_publ_flag
C9 Sc O1 C8 57.8(3) . . . . ?
C13 Sc O1 C8 -68.4(4) . . . . ?
C17 Sc O1 C8 158.0(3) . . . . ?
O4 Sc O1 C8 -31.2(3) . . . . ?
O2 Sc O1 C8 -114.0(3) . . . . ?
O3 Sc O1 C8 -73.5(3) . . . . ?
C9 Sc O1 C1 -162.9(2) . . . . ?
C13 Sc O1 C1 70.9(4) . . . . ?
C17 Sc O1 C1 -62.7(3) . . . . ?
O4 Sc O1 C1 108.1(2) . . . . ?
O2 Sc O1 C1 25.2(2) . . . . ?
O3 Sc O1 C1 65.8(2) . . . . ?
C9 Sc O2 C2 -27.0(4) . . . . ?
C13 Sc O2 C2 -164.9(2) . . . . ?
C17 Sc O2 C2 89.8(2) . . . . ?
O1 Sc O2 C2 -0.6(2) . . . . ?
O4 Sc O2 C2 -72.7(2) . . . . ?
O3 Sc O2 C2 -120.2(3) . . . . ?
C9 Sc O2 C3 138.6(4) . . . . ?
C13 Sc O2 C3 0.6(3) . . . . ?
C17 Sc O2 C3 -104.7(3) . . . . ?
O1 Sc O2 C3 164.9(3) . . . . ?
O4 Sc O2 C3 92.8(3) . . . . ?
O3 Sc O2 C3 45.3(3) . . . . ?
C9 Sc O3 C4 -161.9(3) . . . . ?
C13 Sc O3 C4 121.1(3) . . . . ?
C17 Sc O3 C4 33.0(3) . . . . ?
O1 Sc O3 C4 -61.1(3) . . . . ?
O4 Sc O3 C4 -116.5(3) . . . . ?
O2 Sc O3 C4 -6.5(2) . . . . ?
C9 Sc O3 C5 -43.2(3) . . . . ?
C13 Sc O3 C5 -120.3(2) . . . . ?
C17 Sc O3 C5 151.6(2) . . . . ?
O1 Sc O3 C5 57.6(2) . . . . ?
O4 Sc O3 C5 2.1(2) . . . . ?
O2 Sc O3 C5 112.1(2) . . . . ?
C9 Sc O4 C7 -86.5(3) . . . . ?
C13 Sc O4 C7 174.9(3) . . . . ?
C17 Sc O4 C7 31.5(4) . . . . ?
O1 Sc O4 C7 8.0(2) . . . . ?
O2 Sc O4 C7 80.3(3) . . . . ?
O3 Sc O4 C7 126.4(3) . . . . ?
C9 Sc O4 C6 105.1(3) . . . . ?
C13 Sc O4 C6 6.5(3) . . . . ?
C17 Sc O4 C6 -136.8(3) . . . . ?
O1 Sc O4 C6 -160.4(3) . . . . ?
O2 Sc O4 C6 -88.1(3) . . . . ?
O3 Sc O4 C6 -42.0(2) . . . . ?
C8 O1 C1 C2 89.3(4) . . . . ?
Sc O1 C1 C2 -48.2(4) . . . . ?
C3 O2 C2 C1 170.1(3) . . . . ?
Sc O2 C2 C1 -22.3(4) . . . . ?
O1 C1 C2 O2 44.3(4) . . . . ?
C2 O2 C3 C4 73.4(4) . . . . ?
Sc O2 C3 C4 -92.6(4) . . . . ?
C5 O3 C4 C3 -119.3(4) . . . . ?
Sc O3 C4 C3 -24.4(4) . . . . ?
O2 C3 C4 O3 65.8(5) . . . . ?
C4 O3 C5 C6 125.6(4) . . . . ?
Sc O3 C5 C6 29.4(3) . . . . ?
C7 O4 C6 C5 -77.9(4) . . . . ?
Sc O4 C6 C5 90.9(4) . . . . ?
O3 C5 C6 O4 -71.9(4) . . . . ?
C6 O4 C7 C8 -175.5(3) . . . . ?
Sc O4 C7 C8 14.5(4) . . . . ?
C1 O1 C8 C7 -86.2(4) . . . . ?
Sc O1 C8 C7 52.1(4) . . . . ?
O4 C7 C8 O1 -41.8(4) . . . . ?
C10 Si1 C9 Sc -148.4(2) . . . . ?
C11 Si1 C9 Sc -30.4(3) . . . . ?
C12 Si1 C9 Sc 92.3(3) . . . . ?
C13 Sc C9 Si1 65.2(3) . . . . ?
C17 Sc C9 Si1 172.7(2) . . . . ?
O1 Sc C9 Si1 -97.0(2) . . . . ?
O4 Sc C9 Si1 -28.3(3) . . . . ?
O2 Sc C9 Si1 -72.4(4) . . . . ?
O3 Sc C9 Si1 4.4(3) . . . . ?
C15 Si2 C13 Sc -47.8(3) . . . . ?
C14 Si2 C13 Sc 74.2(2) . . . . ?
C16 Si2 C13 Sc -167.5(2) . . . . ?
C9 Sc C13 Si2 88.0(2) . . . . ?
C17 Sc C13 Si2 -15.2(2) . . . . ?
O1 Sc C13 Si2 -146.5(2) . . . . ?
O4 Sc C13 Si2 179.1(2) . . . . ?
O2 Sc C13 Si2 -104.5(2) . . . . ?
O3 Sc C13 Si2 -140.8(2) . . . . ?
C18 Si3 C17 Sc -76.5(2) . . . . ?
C20 Si3 C17 Sc 44.5(3) . . . . ?
C19 Si3 C17 Sc 164.4(2) . . . . ?
C9 Sc C17 Si3 31.0(2) . . . . ?
C13 Sc C17 Si3 133.0(2) . . . . ?
O1 Sc C17 Si3 -63.4(2) . . . . ?
O4 Sc C17 Si3 -85.2(3) . . . . ?
O2 Sc C17 Si3 -132.2(2) . . . . ?
O3 Sc C17 Si3 -160.45(15) . . . . ?
